data_2009363
loop_
_publ_author_name
'Schouten, A.'
'Kanters, J.A.'
'Kroon, J.'
'Plate, R.'
'Kelder, J.'

_publ_contact_author
;
     A. Schouten
     Department of Crystal and Structural Chemistry
     Bijvoet Center for Biomolecular Research
     Utrecht University
     Padualaan 8
     3584 CH Utrecht, The Netherlands.
;
_publ_section_title
;
 Structure of Org 32763: 3-methoxyiminoquinuclidinium chloride
;
_journal_issue 1
_journal_name_full 'Acta Crystallographica Section C'
_journal_page_first 128
_journal_page_last 129
_journal_paper_doi 10.1107/S0108270193007504
_journal_volume 50
_journal_year 1994
_chemical_formula_moiety 'C8 H15 N2 O 1+, Cl 1-'
_chemical_formula_sum 'C8 H15 Cl N2 O'
_chemical_formula_weight 190.67
_chemical_name_systematic '3-methoxyimino-quinuclidinium chloride'
_space_group_IT_number 62
_symmetry_cell_setting orthorhombic
_symmetry_space_group_name_Hall '-P 2c 2n'
_symmetry_space_group_name_H-M 'P n a m'
_audit_creation_method 'PLATON_TABLE_ACC option'
_cell_angle_alpha 90
_cell_angle_beta 90
_cell_angle_gamma 90
_cell_formula_units_Z 4
_cell_length_a 12.8909(7)
_cell_length_b 11.1618(6)
_cell_length_c 6.8110(3)
_cell_measurement_reflns_used 25
_cell_measurement_temperature 295
_cell_measurement_theta_max 18.03
_cell_measurement_theta_min 14.09
_cell_volume 980.01(9)
_computing_cell_refinement 'SET4 (de Boer & Duisenberg, 1984)'
_computing_data_collection 'CAD-4 software (Enraf-Nonius, 1989)'
_computing_data_reduction 'HELENA (Spek, 1990b)'
_computing_molecular_graphics 'EUCLID (Spek, 1982)'
_computing_publication_material 'PLATON (Spek, 1990a)'
_computing_structure_refinement 'SHELX76 (Sheldrick, 1976)'
_computing_structure_solution 'SHELXS86 (Sheldrick, 1990)'
_diffrn_ambient_temperature 295
_diffrn_measurement_device 'Enraf-Nonius CAD-4 diffractometer'
_diffrn_measurement_method \w/2\q
_diffrn_radiation_monochromator 'Zr filter'
_diffrn_radiation_source 'X-ray tube'
_diffrn_radiation_type 'Mo K\a'
_diffrn_radiation_wavelength 0.71073
_diffrn_reflns_av_R_equivalents 0.036
_diffrn_reflns_av_sigmaI/netI 0.0142
_diffrn_reflns_limit_h_max 18
_diffrn_reflns_limit_h_min -18
_diffrn_reflns_limit_k_max 15
_diffrn_reflns_limit_k_min -15
_diffrn_reflns_limit_l_max 9
_diffrn_reflns_limit_l_min 0
_diffrn_reflns_number 6603
_diffrn_reflns_theta_max 30.26
_diffrn_reflns_theta_min 0.10
_diffrn_standards_decay_% 2.1
_diffrn_standards_interval_time 60
_diffrn_standards_number 3
_exptl_absorpt_correction_type none
_exptl_crystal_colour colourless
_exptl_crystal_density_diffrn 1.292
_exptl_crystal_description block-shaped
_exptl_crystal_F_000 408
_exptl_crystal_size_max 0.85
_exptl_crystal_size_mid 0.50
_exptl_crystal_size_min 0.50
_refine_diff_density_max 0.39
_refine_diff_density_min -0.29
_refine_ls_abs_structure_details
;
;
_refine_ls_extinction_method none
_refine_ls_goodness_of_fit_obs 0.43
_refine_ls_hydrogen_treatment refall
_refine_ls_matrix_type full
_refine_ls_number_parameters 92
_refine_ls_number_reflns 1310
_refine_ls_R_factor_obs 0.0386
_refine_ls_shift/esd_max 0.086
_refine_ls_shift/esd_mean 0.0074
_refine_ls_structure_factor_coef F
_refine_ls_weighting_details 'w = 1/[\s^2^(F)]'
_refine_ls_weighting_scheme calc
_refine_ls_wR_factor_obs 0.0395
_reflns_number_observed 1310
_reflns_number_total 1579
_reflns_observed_criterion I>2.5\s(I)
_cod_data_source_file ab1095.cif
_cod_data_source_block ORG32763
_cod_depositor_comments
;
 Removing duplicate rows from the ATOM_TYPE loop.

 Antanas Vaitkus,
 2018-08-07

 Adding the _atom_site_type_symbol data item.

 Antanas Vaitkus,
 2018-08-07

The following automatic conversions were performed:

'_refine_ls_weighting_scheme' value 'calc w = 1/[\s^2^(F)]' was
changed to 'calc'. New tag '_refine_ls_weighting_details' was
created. The value of the new tag was set to 'w = 1/[\s^2^(F)]'.

Automatic conversion script
Id: cif_fix_values 3143 2015-03-26 13:38:13Z robertas 
;
_cod_original_formula_sum 'C8 H15 N2 O Cl'
_cod_database_code 2009363

loop_
_symmetry_equiv_pos_as_xyz
X,Y,Z
1/2-X,1/2+Y,1/2+Z
X,Y,1/2-Z
1/2-X,1/2+Y,-Z
-X,-Y,-Z
1/2+X,1/2-Y,1/2-Z
-X,-Y,1/2+Z
1/2+X,1/2-Y,Z

loop_
_atom_site_aniso_label
_atom_site_aniso_U_11
_atom_site_aniso_U_22
_atom_site_aniso_U_33
_atom_site_aniso_U_12
_atom_site_aniso_U_13
_atom_site_aniso_U_23
O1 0.0370(7) 0.0361(7) 0.0522(9) 0.0010(6) 0 0
N1 0.0345(9) 0.0357(8) 0.0500(10) 0.0013(7) 0 0
N2 0.0360(9) 0.0421(9) 0.0490(10) -0.0038(8) 0 0
C1 0.0350(10) 0.0386(9) 0.0370(10) -0.0007(8) 0 0
C2 0.0293(9) 0.0346(9) 0.0440(10) 0.0026(8) 0 0
C3 0.0466(9) 0.0630(10) 0.0520(10) 0.0108(8) 0.0027(8) -0.0152(9)
C4 0.0580(10) 0.0640(10) 0.0770(10) 0.0067(9) 0.0300(10) 0.0080(10)
C5 0.0320(10) 0.0440(10) 0.082(2) -0.0047(9) 0 0
C6 0.0590(10) 0.0360(10) 0.0440(10) 0.0080(10) 0 0
Cl1 0.0611(4) 0.0379(2) 0.0536(3) -0.0061(3) 0 0

loop_
_atom_site_label
_atom_site_type_symbol
_atom_site_fract_x
_atom_site_fract_y
_atom_site_fract_z
_atom_site_U_iso_or_equiv
_atom_site_thermal_displace_type
_atom_site_refinement_flags
_atom_site_occupancy
O1 O 0.01280(10) 0.43480(10) 0.75 0.0418(4) Uani S 0.5
N1 N 0.13750(10) 0.0982(2) 0.75 0.0401(5) Uani S 0.5
N2 N 0.12180(10) 0.4234(2) 0.75 0.0424(5) Uani S 0.5
C1 C 0.1466(2) 0.3132(2) 0.75 0.0369(6) Uani S 0.5
C2 C 0.0731(2) 0.2094(2) 0.75 0.0360(5) Uani S 0.5
C3 C 0.20370(10) 0.0937(2) 0.5703(3) 0.0539(6) Uani . 1.0
C4 C 0.2775(2) 0.1999(2) 0.5697(3) 0.0663(6) Uani . 1.0
C5 C 0.2584(2) 0.2767(2) 0.75 0.0527(8) Uani S 0.5
C6 C -0.0133(2) 0.5597(2) 0.75 0.0463(6) Uani S 0.5
Cl1 Cl 0.47766(5) 0.36551(5) 0.25 0.0509(2) Uani S 0.5
H1 H 0.091(2) 0.028(3) 0.75 0.074(2) Uiso S 0.5
H21 H 0.0300(10) 0.206(2) 0.865(3) 0.074(2) Uiso . 1.0
H31 H 0.1540(10) 0.091(2) 0.465(3) 0.074(2) Uiso . 1.0
H32 H 0.2360(10) 0.018(2) 0.572(3) 0.074(2) Uiso . 1.0
H41 H 0.265(2) 0.244(2) 0.455(3) 0.074(2) Uiso . 1.0
H42 H 0.3570(10) 0.167(2) 0.570(3) 0.074(2) Uiso . 1.0
H51 H 0.307(2) 0.347(2) 0.75 0.074(2) Uiso S 0.5
H61 H -0.086(2) 0.568(3) 0.75 0.074(2) Uiso S 0.5
H62 H 0.014(2) 0.601(2) 0.865(3) 0.074(2) Uiso . 1.0

loop_
_atom_type_symbol
_atom_type_scat_dispersion_real
_atom_type_scat_dispersion_imag
_atom_type_scat_source
C 0.002 0.002 International_Tables_Vol_IV_2.2B
H 0 0 International_Tables_Vol_IV_2.2B
N 0.004 0.003 International_Tables_Vol_IV_2.2B
O 0.008 0.006 International_Tables_Vol_IV_2.2B
Cl 0.132 0.159 International_Tables_Vol_IV_2.2B

loop_
_geom_angle_atom_site_label_1
_geom_angle_atom_site_label_2
_geom_angle_atom_site_label_3
_geom_angle_site_symmetry_1
_geom_angle_site_symmetry_3
_geom_angle
_geom_angle_publ_flag
N2 O1 C6 . . 108.7(2) yes
C2 N1 C3 . . 110.20(10) yes
C2 N1 C3 . 3_556 110.20(10) yes
C3 N1 C3 . 3_556 110.10(10) yes
O1 N2 C1 . . 109.7(2) yes
N2 C1 C2 . . 126.2(2) yes
N2 C1 C5 . . 120.4(2) yes
C2 C1 C5 . . 113.5(2) yes
N1 C2 C1 . . 106.9(2) yes
N1 C3 C4 . . 109.5(2) yes
C3 C4 C5 . . 109.7(2) yes
C1 C5 C4 . . 108.0(2) yes
C1 C5 C4 . 3_556 108.0(2) yes
C4 C5 C4 . 3_556 108.0(2) yes
C2 N1 H1 . . 109(2) no
C3 N1 H1 . . 108.7(9) no
C3 N1 H1 3_556 . 108.7(9) no
N1 C2 H21 . . 107.0(10) no
N1 C2 H21 . 3_556 107.0(10) no
C1 C2 H21 . . 113.0(10) no
C1 C2 H21 . 3_556 113.0(10) no
H21 C2 H21 . 3_556 109.0(10) no
N1 C3 H31 . . 103.0(10) no
N1 C3 H32 . . 106.0(10) no
C4 C3 H31 . . 116.0(10) no
C4 C3 H32 . . 115.0(9) no
H31 C3 H32 . . 106(2) no
C3 C4 H41 . . 108.0(10) no
C3 C4 H42 . . 109.0(10) no
C5 C4 H41 . . 110.0(10) no
C5 C4 H42 . . 110.0(10) no
H41 C4 H42 . . 110(2) no
C1 C5 H51 . . 113.0(10) no
C4 C5 H51 . . 109.9(7) no
C4 C5 H51 3_556 . 109.9(7) no
O1 C6 H61 . . 109(2) no
O1 C6 H62 . . 112.0(10) no
O1 C6 H62 . 3_556 112.0(10) no
H61 C6 H62 . . 108(2) no
H61 C6 H62 . 3_556 108(2) no
H62 C6 H62 . 3_556 107(2) no

loop_
_geom_bond_atom_site_label_1
_geom_bond_atom_site_label_2
_geom_bond_site_symmetry_1
_geom_bond_site_symmetry_2
_geom_bond_distance
_geom_bond_publ_flag
O1 N2 . . 1.411(2) yes
O1 C6 . . 1.434(3) yes
N1 C2 . . 1.493(3) yes
N1 C3 . . 1.493(2) yes
N2 C1 . . 1.271(3) yes
C1 C2 . . 1.497(3) yes
C1 C5 . . 1.498(4) yes
C3 C4 . . 1.520(3) yes
C4 C5 . . 1.518(3) yes
N1 H1 . . 0.99(3) no
C2 H21 . . 0.96(2) no
C3 H31 . . 0.96(2) no
C3 H32 . . 0.94(2) no
C4 H41 . . 0.94(2) no
C4 H42 . . 1.090(10) no
C5 H51 . . 1.00(2) no
C6 H61 . . 0.94(3) no
C6 H62 . . 0.97(2) no
